data_2205452
loop_
_publ_author_name
'Long-Fei Jin'
'Feng-Ping Xiao'

_publ_section_title
;
 Ethyl 5-bromosalicylate
;
_journal_issue 4
_journal_name_full 'Acta Crystallographica Section E'
_journal_page_first o1105
_journal_page_last o1106
_journal_paper_doi 10.1107/S1600536805008615
_journal_volume 61
_journal_year 2005
_chemical_formula_iupac 'C9 H9 Br O3'
_chemical_formula_moiety 'C9 H9 Br O3'
_chemical_formula_sum 'C9 H9 Br O3'
_chemical_formula_weight 245.07
_chemical_name_systematic
;
Ethyl 5-bromosalicylate
;
_space_group_IT_number 14
_symmetry_cell_setting monoclinic
_symmetry_space_group_name_Hall '-P 2ybc'
_symmetry_space_group_name_H-M 'P 1 21/c 1'
_atom_sites_solution_hydrogens geom
_atom_sites_solution_primary direct
_atom_sites_solution_secondary difmap
_audit_creation_method SHELXL-97
_cell_angle_alpha 90.00
_cell_angle_beta 92.121(2)
_cell_angle_gamma 90.00
_cell_formula_units_Z 4
_cell_length_a 13.169(2)
_cell_length_b 4.0582(6)
_cell_length_c 17.651(3)
_cell_measurement_reflns_used 1695
_cell_measurement_temperature 293(2)
_cell_measurement_theta_max 25.49
_cell_measurement_theta_min 2.31
_cell_volume 942.7(3)
_computing_cell_refinement SMART
_computing_data_collection 'SMART (Bruker, 2001)'
_computing_data_reduction 'SAINT-Plus (Bruker, 2001)'
_computing_molecular_graphics 'SHELXTL-NT (Bruker, 2001)'
_computing_publication_material SHELXTL-NT
_computing_structure_refinement 'SHELXL97 (Sheldrick, 1997)'
_computing_structure_solution 'SHELXS97 (Sheldrick, 1997)'
_diffrn_ambient_temperature 293(2)
_diffrn_measured_fraction_theta_full 0.993
_diffrn_measured_fraction_theta_max 0.993
_diffrn_measurement_device_type 'Bruker SMART CCD area-detector'
_diffrn_measurement_method '\f and \w'
_diffrn_radiation_monochromator graphite
_diffrn_radiation_source 'fine-focus sealed tube'
_diffrn_radiation_type MoK\a
_diffrn_radiation_wavelength 0.71073
_diffrn_reflns_av_R_equivalents 0.0239
_diffrn_reflns_av_sigmaI/netI 0.0351
_diffrn_reflns_limit_h_max 16
_diffrn_reflns_limit_h_min -15
_diffrn_reflns_limit_k_max 4
_diffrn_reflns_limit_k_min -5
_diffrn_reflns_limit_l_max 20
_diffrn_reflns_limit_l_min -22
_diffrn_reflns_number 5088
_diffrn_reflns_theta_full 27.00
_diffrn_reflns_theta_max 27.00
_diffrn_reflns_theta_min 1.55
_diffrn_standards_decay_% 0
_diffrn_standards_number 0
_exptl_absorpt_coefficient_mu 4.331
_exptl_absorpt_correction_T_max 0.6471
_exptl_absorpt_correction_T_min 0.3882
_exptl_absorpt_correction_type multi-scan
_exptl_absorpt_process_details '(SADABS; Sheldrick, 1996)'
_exptl_crystal_colour colourless
_exptl_crystal_density_diffrn 1.727
_exptl_crystal_density_method 'not measured'
_exptl_crystal_description Prism
_exptl_crystal_F_000 488
_exptl_crystal_size_max 0.40
_exptl_crystal_size_mid 0.20
_exptl_crystal_size_min 0.10
_refine_diff_density_max 0.956
_refine_diff_density_min -0.414
_refine_ls_extinction_method none
_refine_ls_goodness_of_fit_ref 1.014
_refine_ls_hydrogen_treatment mixed
_refine_ls_matrix_type full
_refine_ls_number_parameters 123
_refine_ls_number_reflns 2047
_refine_ls_number_restraints 0
_refine_ls_restrained_S_all 1.014
_refine_ls_R_factor_all 0.0605
_refine_ls_R_factor_gt 0.0410
_refine_ls_shift/su_max 0.001
_refine_ls_shift/su_mean 0.000
_refine_ls_structure_factor_coef Fsqd
_refine_ls_weighting_details 'calc w = 1/[\s^2^(Fo^2^)+(0.0704P)^2^] where P = (Fo^2^+2Fc^2^)/3'
_refine_ls_weighting_scheme calc
_refine_ls_wR_factor_gt 0.1053
_refine_ls_wR_factor_ref 0.1165
_reflns_number_gt 1459
_reflns_number_total 2047
_reflns_threshold_expression I>2\s(I)
_cod_data_source_file ci6549.cif
_cod_data_source_block I
_cod_original_cell_volume 942.6(3)
_cod_original_sg_symbol_H-M 'P 21/c'
_cod_database_code 2205452
_cod_database_fobs_code 2205452

loop_
_symmetry_equiv_pos_as_xyz
'x, y, z'
'-x, y+1/2, -z+1/2'
'-x, -y, -z'
'x, -y-1/2, z-1/2'

loop_
_atom_site_label
_atom_site_fract_x
_atom_site_fract_y
_atom_site_fract_z
_atom_site_U_iso_or_equiv
_atom_site_adp_type
_atom_site_calc_flag
_atom_site_refinement_flags
_atom_site_occupancy
_atom_site_type_symbol
Br1 0.66865(3) 0.26008(8) 0.56429(2) 0.06103(19) Uani d . 1 Br
O1 0.90887(14) 0.8816(6) 0.37517(11) 0.0490(5) Uani d . 1 O
O2 0.83786(16) 0.9072(7) 0.25873(12) 0.0636(6) Uani d . 1 O
O3 0.6585(2) 0.6380(9) 0.23372(15) 0.0736(7) Uani d . 1 O
C1 0.7486(2) 0.6395(8) 0.35632(17) 0.0428(7) Uani d . 1 C
C2 0.6645(2) 0.5585(9) 0.30859(17) 0.0525(8) Uani d . 1 C
C3 0.5833(2) 0.3915(10) 0.3391(2) 0.0625(9) Uani d . 1 C
H3A 0.5273 0.3372 0.3080 0.075 Uiso calc R 1 H
C4 0.5845(3) 0.3062(8) 0.4135(3) 0.0592(10) Uani d . 1 C
H4 0.5297 0.1942 0.4330 0.071 Uiso calc R 1 H
C5 0.6676(2) 0.3864(8) 0.46048(18) 0.0473(7) Uani d . 1 C
C6 0.7489(2) 0.5508(7) 0.43219(16) 0.0436(7) Uani d . 1 C
H6 0.8045 0.6028 0.4640 0.052 Uiso calc R 1 H
C7 0.8346(2) 0.8217(8) 0.32446(18) 0.0445(7) Uani d . 1 C
C8 0.9979(2) 1.0515(10) 0.34704(16) 0.0547(9) Uani d . 1 C
H8A 0.9767 1.2392 0.3163 0.066 Uiso calc R 1 H
H8B 1.0364 0.9034 0.3159 0.066 Uiso calc R 1 H
C9 1.0614(3) 1.1630(10) 0.4131(2) 0.0588(9) Uani d . 1 C
H9A 1.0227 1.3098 0.4435 0.088 Uiso calc R 1 H
H9B 1.1202 1.2758 0.3958 0.088 Uiso calc R 1 H
H9C 1.0824 0.9757 0.4430 0.088 Uiso calc R 1 H
H3 0.716(3) 0.737(7) 0.222(2) 0.056(12) Uiso d . 1 H

loop_
_atom_site_aniso_label
_atom_site_aniso_U_11
_atom_site_aniso_U_22
_atom_site_aniso_U_33
_atom_site_aniso_U_12
_atom_site_aniso_U_13
_atom_site_aniso_U_23
Br1 0.0525(3) 0.0622(3) 0.0692(3) -0.00532(15) 0.01342(19) 0.00873(16)
O1 0.0363(11) 0.0659(13) 0.0449(12) -0.0112(10) 0.0013(9) 0.0039(11)
O2 0.0518(14) 0.0952(18) 0.0437(13) -0.0013(13) 0.0007(10) 0.0024(13)
O3 0.0525(16) 0.111(2) 0.0563(16) 0.0012(16) -0.0147(12) -0.0043(15)
C1 0.0308(14) 0.0481(16) 0.0493(17) 0.0029(13) -0.0012(12) -0.0058(14)
C2 0.0396(17) 0.060(2) 0.057(2) 0.0077(15) -0.0083(14) -0.0108(16)
C3 0.0358(17) 0.068(2) 0.083(3) -0.0041(16) -0.0141(16) -0.010(2)
C4 0.0319(16) 0.056(2) 0.090(3) -0.0044(14) 0.0038(17) -0.0029(18)
C5 0.0373(16) 0.0427(16) 0.0624(19) 0.0021(14) 0.0065(13) -0.0022(16)
C6 0.0306(14) 0.0486(19) 0.0514(17) 0.0005(12) -0.0003(12) -0.0075(14)
C7 0.0378(16) 0.0542(19) 0.0414(17) 0.0052(13) 0.0000(13) -0.0055(13)
C8 0.0450(17) 0.072(2) 0.0480(18) -0.0153(16) 0.0093(14) 0.0011(16)
C9 0.0478(19) 0.076(2) 0.052(2) -0.0208(17) 0.0011(16) -0.0026(17)

loop_
_atom_type_symbol
_atom_type_description
_atom_type_scat_dispersion_real
_atom_type_scat_dispersion_imag
_atom_type_scat_source
C C 0.0033 0.0016 'International Tables Vol C Tables 4.2.6.8 and 6.1.1.4'
H H 0.0000 0.0000 'International Tables Vol C Tables 4.2.6.8 and 6.1.1.4'
O O 0.0106 0.0060 'International Tables Vol C Tables 4.2.6.8 and 6.1.1.4'
Br Br -0.2901 2.4595 'International Tables Vol C Tables 4.2.6.8 and 6.1.1.4'

loop_
_geom_angle_atom_site_label_1
_geom_angle_atom_site_label_2
_geom_angle_atom_site_label_3
_geom_angle
_geom_angle_publ_flag
C7 O1 C8 116.0(2) ?
C6 C1 C2 119.5(3) ?
C6 C1 C7 121.4(3) ?
C2 C1 C7 119.1(3) ?
O1 C8 C9 108.2(2) ?
O1 C8 H8A 110.1 ?
C9 C8 H8A 110.1 ?
O1 C8 H8B 110.1 ?
C9 C8 H8B 110.1 ?
H8A C8 H8B 108.4 ?
O3 C2 C3 118.3(3) ?
O3 C2 C1 122.9(3) ?
C3 C2 C1 118.8(3) ?
C5 C6 C1 120.2(3) ?
C5 C6 H6 119.9 ?
C1 C6 H6 119.9 ?
C6 C5 C4 120.4(3) ?
C6 C5 Br1 120.2(2) ?
C4 C5 Br1 119.3(3) ?
C2 O3 H3 108(3) ?
O2 C7 O1 122.9(3) yes
O2 C7 C1 124.1(3) yes
O1 C7 C1 113.0(3) ?
C4 C3 C2 121.1(3) ?
C4 C3 H3A 119.4 ?
C2 C3 H3A 119.4 ?
C3 C4 C5 119.9(3) ?
C3 C4 H4 120.0 ?
C5 C4 H4 120.0 ?
C8 C9 H9A 109.5 ?
C8 C9 H9B 109.5 ?
H9A C9 H9B 109.5 ?
C8 C9 H9C 109.5 ?
H9A C9 H9C 109.5 ?
H9B C9 H9C 109.5 ?

loop_
_geom_bond_atom_site_label_1
_geom_bond_atom_site_label_2
_geom_bond_distance
_geom_bond_publ_flag
Br1 C5 1.902(3) yes
O1 C7 1.324(4) yes
O1 C8 1.462(3) yes
C1 C6 1.387(4) ?
C1 C2 1.405(4) ?
C1 C7 1.481(4) yes
O2 C7 1.213(4) yes
C8 C9 1.481(4) yes
C8 H8A 0.97 ?
C8 H8B 0.97 ?
C2 O3 1.360(4) yes
C2 C3 1.391(5) ?
C6 C5 1.371(4) ?
C6 H6 0.93 ?
C5 C4 1.386(5) ?
O3 H3 0.89(4) ?
C3 C4 1.358(5) ?
C3 H3A 0.93 ?
C4 H4 0.93 ?
C9 H9A 0.96 ?
C9 H9B 0.96 ?
C9 H9C 0.96 ?

loop_
_geom_hbond_atom_site_label_D
_geom_hbond_atom_site_label_H
_geom_hbond_atom_site_label_A
_geom_hbond_distance_DH
_geom_hbond_distance_HA
_geom_hbond_distance_DA
_geom_hbond_angle_DHA
_geom_hbond_publ_flag
O3 H3 O2 0.89(4) 1.84(4) 2.625(4) 146(4) yes

loop_
_geom_torsion_atom_site_label_1
_geom_torsion_atom_site_label_2
_geom_torsion_atom_site_label_3
_geom_torsion_atom_site_label_4
_geom_torsion
_geom_torsion_publ_flag
C7 O1 C8 C9 167.5(3) y
C6 C1 C2 O3 179.8(3) ?
C7 C1 C2 O3 0.5(5) ?
C6 C1 C2 C3 0.2(5) ?
C7 C1 C2 C3 -179.1(3) ?
C2 C1 C6 C5 -0.3(4) ?
C7 C1 C6 C5 179.0(3) ?
C1 C6 C5 C4 0.3(4) ?
C1 C6 C5 Br1 179.3(2) ?
C8 O1 C7 O2 -1.6(5) ?
C8 O1 C7 C1 178.1(3) y
C6 C1 C7 O2 -179.5(3) ?
C2 C1 C7 O2 -0.2(5) y
C6 C1 C7 O1 0.9(4) y
C2 C1 C7 O1 -179.8(3) ?
O3 C2 C3 C4 -179.8(3) ?
C1 C2 C3 C4 -0.1(5) ?
C2 C3 C4 C5 0.1(5) ?
C6 C5 C4 C3 -0.2(5) ?
Br1 C5 C4 C3 -179.2(3) ?

loop_
_cod_related_entry_id
_cod_related_entry_database
_cod_related_entry_code
1 ChemSpider 3616676
